data_2210506
loop_
_publ_author_name
'Li, Ming-Xue'
'Ma, Peng-Tao'
'Wang, Jing-Ping'

_publ_section_title
;
 Tris[bis(\m-1,10-phenanthrolin-2-olato)dicopper(I)] monosodium
 trihydrogen \b-octamolybdate hemihydrate
;
_journal_coeditor_code BI2061
_journal_issue 10
_journal_name_full 'Acta Crystallographica Section E'
_journal_page_first m2661
_journal_page_last m2663
_journal_paper_doi 10.1107/S1600536806037433
_journal_volume 62
_journal_year 2006
_chemical_formula_iupac 'Na [H3 Mo8 O26] [Cu2 (C12 H7 N2 O)2]3, 0.5H2 O'
_chemical_formula_moiety '3C24 H14 Cu2 N4 O2, H3 Mo8 O26 -, Na +, 0.5H2 O'
_chemical_formula_sum 'C72 H46 Cu6 Mo8 N12 Na O32.5'
_chemical_formula_weight 2770.98
_chemical_name_systematic
;
Tris[bis(\m-1,10-phenanthroline-2-olato)dicopper(I)]
monosodium trihydrogen \b-octamolybdate hemihydrate
;
_space_group_IT_number 2
_symmetry_cell_setting triclinic
_symmetry_space_group_name_Hall '-P 1'
_symmetry_space_group_name_H-M 'P -1'
_atom_sites_solution_hydrogens geom
_atom_sites_solution_primary direct
_atom_sites_solution_secondary difmap
_audit_creation_method SHELXL-97
_cell_angle_alpha 84.309(4)
_cell_angle_beta 78.972(4)
_cell_angle_gamma 82.091(2)
_cell_formula_units_Z 1
_cell_length_a 9.640(4)
_cell_length_b 13.651(4)
_cell_length_c 15.952(5)
_cell_measurement_reflns_used 250
_cell_measurement_temperature 293(2)
_cell_measurement_theta_max 25
_cell_measurement_theta_min 2.5
_cell_volume 2035.1(12)
_computing_cell_refinement 'SAINT (Bruker, 2001)'
_computing_data_collection 'SMART (Bruker, 2001)'
_computing_data_reduction SAINT
_computing_molecular_graphics 'SHELXTL (Bruker, 2001)'
_computing_publication_material SHELXTL
_computing_structure_refinement 'SHELXL97 (Sheldrick, 1997)'
_computing_structure_solution 'SHELXS97 (Sheldrick, 1997)'
_diffrn_ambient_temperature 293(2)
_diffrn_measured_fraction_theta_full 0.953
_diffrn_measured_fraction_theta_max 0.953
_diffrn_measurement_device_type 'Bruker SMART APEX CCD'
_diffrn_measurement_method '\f and \w'
_diffrn_radiation_monochromator graphite
_diffrn_radiation_source 'sealed tube'
_diffrn_radiation_type MoK\a
_diffrn_radiation_wavelength 0.71073
_diffrn_reflns_av_R_equivalents 0.0313
_diffrn_reflns_av_sigmaI/netI 0.0697
_diffrn_reflns_limit_h_max 11
_diffrn_reflns_limit_h_min -11
_diffrn_reflns_limit_k_max 16
_diffrn_reflns_limit_k_min -16
_diffrn_reflns_limit_l_max 18
_diffrn_reflns_limit_l_min -15
_diffrn_reflns_number 10029
_diffrn_reflns_theta_full 25.00
_diffrn_reflns_theta_max 25.00
_diffrn_reflns_theta_min 2.32
_diffrn_standards_number 0
_exptl_absorpt_coefficient_mu 2.818
_exptl_absorpt_correction_T_max 0.657
_exptl_absorpt_correction_T_min 0.612
_exptl_absorpt_correction_type multi-scan
_exptl_absorpt_process_details '(SADABS; Sheldrick, 1996)'
_exptl_crystal_colour green
_exptl_crystal_density_diffrn 2.259
_exptl_crystal_density_method 'not measured'
_exptl_crystal_description block
_exptl_crystal_F_000 1340
_exptl_crystal_size_max 0.18
_exptl_crystal_size_mid 0.16
_exptl_crystal_size_min 0.15
_refine_diff_density_max 2.282
_refine_diff_density_min -0.988
_refine_ls_extinction_method none
_refine_ls_goodness_of_fit_ref 1.004
_refine_ls_hydrogen_treatment constr
_refine_ls_matrix_type full
_refine_ls_number_parameters 600
_refine_ls_number_reflns 6828
_refine_ls_number_restraints 0
_refine_ls_restrained_S_all 1.004
_refine_ls_R_factor_all 0.0907
_refine_ls_R_factor_gt 0.0585
_refine_ls_shift/su_max 0.000
_refine_ls_shift/su_mean 0.000
_refine_ls_structure_factor_coef Fsqd
_refine_ls_weighting_details 'calc w=1/[\s^2^(Fo^2^)+(0.0899P)^2^] where P=(Fo^2^+2Fc^2^)/3'
_refine_ls_weighting_scheme calc
_refine_ls_wR_factor_gt 0.1442
_refine_ls_wR_factor_ref 0.1586
_reflns_number_gt 4626
_reflns_number_total 6828
_reflns_threshold_expression I>2\s(I)
_cod_data_source_file bi2061.cif
_cod_data_source_block I
_cod_original_cell_volume 2035.1(11)
_cod_original_formula_sum 'C72 H46 Cu6 Mo8 N12 Na O32.50'
_cod_database_code 2210506
_cod_database_fobs_code 2210506

loop_
_symmetry_equiv_pos_as_xyz
'x, y, z'
'-x, -y, -z'

loop_
_atom_site_type_symbol
_atom_site_label
_atom_site_fract_x
_atom_site_fract_y
_atom_site_fract_z
_atom_site_U_iso_or_equiv
_atom_site_adp_type
_atom_site_calc_flag
_atom_site_refinement_flags
_atom_site_occupancy
Na Na1 0.5000 0.0000 0.5000 0.0492(15) Uani d S 1
Mo Mo1 0.12760(8) -0.06625(5) 0.64755(5) 0.0264(2) Uani d . 1
Mo Mo2 0.26405(8) -0.21494(5) 0.49942(5) 0.0278(2) Uani d . 1
Mo Mo3 0.21953(8) -0.03747(5) 0.35330(5) 0.0267(2) Uani d . 1
Mo Mo4 0.08165(7) 0.10838(5) 0.50154(4) 0.01874(19) Uani d . 1
Cu Cu1 0.15672(12) -0.47962(8) 1.03995(7) 0.0337(3) Uani d . 1
Cu Cu2 0.20685(13) -0.63161(8) 0.96552(8) 0.0364(3) Uani d . 1
Cu Cu3 0.49671(12) -0.57473(8) 0.04740(7) 0.0336(3) Uani d . 1
O O1 0.2918(7) -0.0291(5) 0.6346(4) 0.0404(16) Uani d . 1
O O2 0.0687(8) -0.0817(5) 0.7543(4) 0.0483(18) Uani d . 1
O O3 0.3047(7) -0.3399(5) 0.4988(4) 0.0456(17) Uani d . 1
O O4 0.4204(7) -0.1706(4) 0.5000(4) 0.0367(15) Uani d . 1
O O5 0.3763(6) -0.0037(4) 0.3686(4) 0.0398(16) Uani d . 1
O O6 0.2279(8) -0.0330(5) 0.2462(4) 0.0502(19) Uani d . 1
O O7 0.2490(6) 0.1365(5) 0.5025(4) 0.0376(16) Uani d . 1
O O8 -0.0271(6) 0.2221(4) 0.5021(4) 0.0307(14) Uani d . 1
O O9 0.0206(6) 0.0652(4) 0.6226(4) 0.0267(13) Uani d . 1
O O10 0.1763(6) -0.1988(4) 0.6176(4) 0.0302(14) Uani d . 1
O O11 0.2484(6) -0.1758(4) 0.3828(4) 0.0320(14) Uani d . 1
O O12 0.0970(6) 0.0894(4) 0.3802(3) 0.0230(13) Uani d . 1
O O13 0.1348(6) -0.0507(4) 0.5008(3) 0.0247(13) Uani d . 1
O O1A 0.1798(8) -0.4021(5) 0.9368(4) 0.0467(18) Uani d . 1
O O2A 0.1838(7) -0.7097(5) 1.0691(4) 0.0439(17) Uani d . 1
O O3A 0.4700(7) -0.3441(4) 0.0441(4) 0.0402(16) Uani d . 1
N N1 0.2523(9) -0.7366(6) 0.8788(5) 0.039(2) Uani d . 1
N N2 0.2166(8) -0.5415(6) 0.8673(5) 0.0302(17) Uani d . 1
N N3 0.1066(8) -0.3712(6) 1.1254(5) 0.0354(19) Uani d . 1
N N4 0.1379(8) -0.5696(6) 1.1384(5) 0.0321(18) Uani d . 1
N N5 0.4860(8) -0.6790(5) 0.1481(5) 0.0368(19) Uani d . 1
N N6 0.4535(7) -0.4817(5) 0.1339(5) 0.0301(17) Uani d . 1
C C1 0.2751(13) -0.8348(8) 0.8871(9) 0.062(3) Uani d . 1
H H1A 0.2665 -0.8660 0.9421 0.075 Uiso calc R 1
C C2 0.3111(15) -0.8930(10) 0.8185(11) 0.077(4) Uani d . 1
H H2A 0.3215 -0.9618 0.8279 0.093 Uiso calc R 1
C C3 0.3312(13) -0.8508(9) 0.7378(11) 0.069(4) Uani d . 1
H H3A 0.3595 -0.8897 0.6915 0.083 Uiso calc R 1
C C4 0.3085(11) -0.7456(8) 0.7246(8) 0.051(3) Uani d . 1
C C5 0.2710(9) -0.6932(7) 0.7982(6) 0.035(2) Uani d . 1
C C6 0.3266(11) -0.6882(11) 0.6415(8) 0.058(3) Uani d . 1
H H6A 0.3544 -0.7212 0.5916 0.070 Uiso calc R 1
C C7 0.3040(11) -0.5898(9) 0.6362(6) 0.046(3) Uani d . 1
H H7A 0.3142 -0.5553 0.5825 0.055 Uiso calc R 1
C C8 0.2640(9) -0.5349(8) 0.7120(6) 0.041(3) Uani d . 1
C C9 0.2493(10) -0.5865(7) 0.7914(6) 0.033(2) Uani d . 1
C C10 0.2425(10) -0.4308(8) 0.7103(6) 0.041(3) Uani d . 1
H H10A 0.2485 -0.3932 0.6581 0.049 Uiso calc R 1
C C11 0.2127(10) -0.3848(8) 0.7848(7) 0.041(3) Uani d . 1
H H11A 0.1989 -0.3159 0.7838 0.049 Uiso calc R 1
C C12 0.2031(9) -0.4437(6) 0.8648(6) 0.030(2) Uani d . 1
C C13 0.0947(10) -0.2732(7) 1.1154(7) 0.038(2) Uani d . 1
H H13A 0.1096 -0.2423 1.0603 0.046 Uiso calc R 1
C C14 0.0603(11) -0.2144(7) 1.1857(8) 0.049(3) Uani d . 1
H H14A 0.0513 -0.1456 1.1774 0.059 Uiso calc R 1
C C15 0.0399(11) -0.2605(8) 1.2675(8) 0.051(3) Uani d . 1
H H15A 0.0159 -0.2217 1.3140 0.061 Uiso calc R 1
C C16 0.0542(9) -0.3629(8) 1.2823(6) 0.039(2) Uani d . 1
C C17 0.0907(9) -0.4184(7) 1.2052(6) 0.031(2) Uani d . 1
C C18 0.0391(10) -0.4182(9) 1.3615(7) 0.045(3) Uani d . 1
H H18A 0.0189 -0.3848 1.4113 0.054 Uiso calc R 1
C C19 0.0529(10) -0.5184(8) 1.3682(6) 0.039(2) Uani d . 1
H H19A 0.0406 -0.5523 1.4221 0.047 Uiso calc R 1
C C20 0.0866(10) -0.5738(7) 1.2923(6) 0.038(2) Uani d . 1
C C21 0.1043(9) -0.5210(6) 1.2136(6) 0.028(2) Uani d . 1
C C22 0.1044(10) -0.6793(7) 1.2941(6) 0.039(2) Uani d . 1
H H22A 0.0958 -0.7167 1.3464 0.047 Uiso calc R 1
C C23 0.1332(10) -0.7252(7) 1.2213(7) 0.044(3) Uani d . 1
H H23A 0.1425 -0.7940 1.2226 0.052 Uiso calc R 1
C C24 0.1495(10) -0.6657(7) 1.1406(6) 0.034(2) Uani d . 1
C C25 0.5067(12) -0.7772(7) 0.1523(7) 0.052(3) Uani d . 1
H H25A 0.5296 -0.8091 0.1017 0.062 Uiso calc R 1
C C26 0.4950(13) -0.8344(7) 0.2307(8) 0.055(3) Uani d . 1
H H26A 0.5037 -0.9032 0.2317 0.066 Uiso calc R 1
C C27 0.4705(11) -0.7881(7) 0.3072(8) 0.050(3) Uani d . 1
H H27A 0.4707 -0.8251 0.3594 0.060 Uiso calc R 1
C C28 0.4455(9) -0.6843(7) 0.3033(6) 0.034(2) Uani d . 1
C C29 0.4571(9) -0.6326(6) 0.2231(5) 0.027(2) Uani d . 1
C C30 0.4143(10) -0.6281(8) 0.3773(6) 0.042(3) Uani d . 1
H H30A 0.4078 -0.6613 0.4314 0.051 Uiso calc R 1
C C31 0.3944(10) -0.5295(8) 0.3701(6) 0.040(2) Uani d . 1
H H31A 0.3734 -0.4957 0.4197 0.049 Uiso calc R 1
C C32 0.4043(9) -0.4730(7) 0.2882(6) 0.029(2) Uani d . 1
C C33 0.4387(9) -0.5280(7) 0.2157(6) 0.029(2) Uani d . 1
C C34 0.3880(9) -0.3721(7) 0.2745(6) 0.038(2) Uani d . 1
H H34A 0.3620 -0.3338 0.3213 0.045 Uiso calc R 1
C C35 0.4087(9) -0.3259(7) 0.1936(6) 0.032(2) Uani d . 1
H H35A 0.3991 -0.2570 0.1857 0.038 Uiso calc R 1
C C36 0.4458(9) -0.3853(7) 0.1206(6) 0.028(2) Uani d . 1
O O1W 0.371(8) -0.038(5) 0.040(5) 0.08(2) Uiso d P 0.125
O O2W 0.028(6) -0.138(4) 0.925(3) 0.046(14) Uiso d P 0.125

loop_
_atom_site_aniso_label
_atom_site_aniso_U_11
_atom_site_aniso_U_22
_atom_site_aniso_U_33
_atom_site_aniso_U_12
_atom_site_aniso_U_13
_atom_site_aniso_U_23
Na1 0.053(4) 0.049(4) 0.049(4) -0.014(3) -0.015(3) -0.002(3)
Mo1 0.0278(4) 0.0238(4) 0.0285(5) -0.0002(3) -0.0089(3) -0.0034(3)
Mo2 0.0269(4) 0.0227(4) 0.0326(5) 0.0028(3) -0.0056(3) -0.0042(3)
Mo3 0.0247(4) 0.0257(4) 0.0274(5) -0.0009(3) 0.0001(3) -0.0026(3)
Mo4 0.0180(4) 0.0164(4) 0.0223(4) -0.0038(3) -0.0027(3) -0.0031(3)
Cu1 0.0398(7) 0.0324(7) 0.0297(7) -0.0082(5) -0.0038(5) -0.0056(5)
Cu2 0.0421(7) 0.0276(6) 0.0389(7) -0.0044(5) -0.0044(6) -0.0047(5)
Cu3 0.0392(7) 0.0313(7) 0.0298(7) -0.0058(5) -0.0034(5) -0.0029(5)
O1 0.032(4) 0.040(4) 0.051(4) 0.000(3) -0.012(3) -0.007(3)
O2 0.059(5) 0.047(4) 0.039(4) -0.006(4) -0.010(4) -0.005(3)
O3 0.046(4) 0.041(4) 0.045(4) 0.010(3) -0.007(3) -0.005(3)
O4 0.037(4) 0.037(4) 0.036(4) -0.002(3) -0.008(3) -0.005(3)
O5 0.028(4) 0.035(4) 0.055(4) -0.007(3) 0.002(3) -0.010(3)
O6 0.065(5) 0.044(4) 0.038(4) 0.002(4) -0.004(4) -0.008(3)
O7 0.030(4) 0.039(4) 0.046(4) -0.007(3) -0.009(3) -0.008(3)
O8 0.035(4) 0.021(3) 0.035(4) -0.003(3) -0.004(3) -0.005(2)
O9 0.027(3) 0.026(3) 0.026(3) -0.002(3) -0.002(3) -0.008(2)
O10 0.035(4) 0.022(3) 0.031(4) 0.004(3) -0.005(3) -0.003(2)
O11 0.034(4) 0.030(3) 0.030(4) -0.005(3) 0.002(3) -0.005(3)
O12 0.031(3) 0.015(3) 0.021(3) 0.001(2) -0.005(3) 0.000(2)
O13 0.018(3) 0.024(3) 0.034(4) -0.007(2) -0.006(3) -0.002(3)
O1A 0.070(5) 0.031(4) 0.041(4) -0.016(4) -0.009(4) -0.001(3)
O2A 0.056(5) 0.029(4) 0.046(5) -0.004(3) -0.009(4) -0.002(3)
O3A 0.063(5) 0.030(4) 0.030(4) -0.008(3) -0.009(3) -0.007(3)
N1 0.042(5) 0.027(4) 0.049(6) 0.000(4) -0.013(4) -0.005(4)
N2 0.028(4) 0.040(5) 0.022(4) -0.006(3) -0.001(3) -0.004(3)
N3 0.034(5) 0.035(5) 0.040(5) -0.006(4) -0.007(4) -0.010(4)
N4 0.034(4) 0.034(5) 0.029(4) -0.008(4) -0.006(3) -0.002(3)
N5 0.036(5) 0.028(4) 0.042(5) 0.001(4) 0.000(4) -0.004(4)
N6 0.023(4) 0.030(4) 0.034(5) 0.002(3) 0.003(3) -0.011(3)
C1 0.069(8) 0.033(6) 0.084(10) 0.009(6) -0.023(7) -0.002(6)
C2 0.080(10) 0.038(7) 0.115(13) -0.004(7) -0.006(9) -0.039(8)
C3 0.046(7) 0.042(7) 0.120(13) 0.012(6) -0.008(8) -0.046(8)
C4 0.026(6) 0.058(7) 0.073(9) 0.003(5) -0.009(5) -0.032(6)
C5 0.022(5) 0.042(6) 0.043(6) -0.010(4) 0.004(4) -0.018(5)
C6 0.033(6) 0.102(11) 0.045(7) -0.001(6) -0.008(5) -0.033(7)
C7 0.041(6) 0.062(8) 0.030(6) -0.002(5) 0.000(5) -0.001(5)
C8 0.017(5) 0.070(8) 0.035(6) -0.008(5) 0.002(4) -0.007(5)
C9 0.031(5) 0.027(5) 0.040(6) 0.008(4) -0.010(4) -0.006(4)
C10 0.031(6) 0.057(7) 0.034(6) -0.013(5) -0.006(4) 0.010(5)
C11 0.034(6) 0.048(6) 0.041(6) -0.010(5) -0.012(5) 0.013(5)
C12 0.024(5) 0.027(5) 0.040(6) 0.003(4) -0.006(4) -0.013(4)
C13 0.037(6) 0.034(6) 0.047(6) -0.007(4) -0.012(5) -0.008(5)
C14 0.043(6) 0.025(6) 0.083(9) 0.006(5) -0.017(6) -0.021(6)
C15 0.038(6) 0.041(6) 0.080(9) -0.001(5) -0.013(6) -0.033(6)
C16 0.013(5) 0.062(7) 0.040(6) -0.004(4) 0.006(4) -0.022(5)
C17 0.019(5) 0.042(6) 0.036(6) -0.001(4) -0.006(4) -0.016(4)
C18 0.032(6) 0.067(8) 0.038(6) -0.005(5) 0.001(5) -0.020(5)
C19 0.031(6) 0.058(7) 0.024(5) -0.005(5) 0.005(4) -0.004(5)
C20 0.022(5) 0.047(6) 0.040(6) -0.004(4) 0.000(4) 0.000(5)
C21 0.024(5) 0.023(5) 0.034(5) 0.001(4) -0.002(4) -0.002(4)
C22 0.037(6) 0.047(6) 0.029(6) -0.016(5) 0.005(4) 0.012(5)
C23 0.038(6) 0.030(6) 0.062(8) 0.002(4) -0.011(5) -0.003(5)
C24 0.038(6) 0.028(5) 0.034(6) -0.005(4) 0.000(4) -0.006(4)
C25 0.069(8) 0.036(6) 0.045(7) -0.004(5) 0.006(6) -0.006(5)
C26 0.069(8) 0.022(5) 0.068(8) 0.007(5) -0.013(6) 0.006(5)
C27 0.041(6) 0.033(6) 0.067(8) 0.006(5) -0.007(6) 0.015(5)
C28 0.024(5) 0.031(5) 0.044(6) 0.005(4) -0.011(4) 0.004(4)
C29 0.024(5) 0.032(5) 0.021(5) 0.002(4) 0.002(4) 0.000(4)
C30 0.039(6) 0.056(7) 0.028(6) 0.002(5) -0.004(4) 0.003(5)
C31 0.040(6) 0.049(7) 0.031(6) 0.009(5) -0.010(5) -0.011(5)
C32 0.020(5) 0.039(6) 0.027(5) -0.006(4) -0.002(4) -0.001(4)
C33 0.020(5) 0.036(5) 0.027(5) 0.008(4) -0.003(4) -0.001(4)
C34 0.023(5) 0.046(6) 0.042(6) 0.000(4) -0.002(4) -0.005(5)
C35 0.029(5) 0.021(5) 0.047(6) 0.005(4) -0.008(4) -0.019(4)
C36 0.024(5) 0.034(5) 0.027(5) -0.002(4) -0.001(4) -0.010(4)

loop_
_atom_type_symbol
_atom_type_description
_atom_type_scat_dispersion_real
_atom_type_scat_dispersion_imag
_atom_type_scat_source
C C 0.0033 0.0016 'International Tables Vol C Tables 4.2.6.8 and 6.1.1.4'
H H 0.0000 0.0000 'International Tables Vol C Tables 4.2.6.8 and 6.1.1.4'
N N 0.0061 0.0033 'International Tables Vol C Tables 4.2.6.8 and 6.1.1.4'
O O 0.0106 0.0060 'International Tables Vol C Tables 4.2.6.8 and 6.1.1.4'
Cu Cu 0.3201 1.2651 'International Tables Vol C Tables 4.2.6.8 and 6.1.1.4'
Mo Mo -1.6832 0.6857 'International Tables Vol C Tables 4.2.6.8 and 6.1.1.4'
Na Na 0.0362 0.0249 'International Tables Vol C Tables 4.2.6.8 and 6.1.1.4'

loop_
_geom_angle_atom_site_label_1
_geom_angle_atom_site_label_2
_geom_angle_atom_site_label_3
_geom_angle_site_symmetry_1
_geom_angle_site_symmetry_3
_geom_angle
O4 Na1 O4 . 2_656 180.00(8)
O4 Na1 O5 . 2_656 109.41(19)
O4 Na1 O5 2_656 2_656 70.59(19)
O4 Na1 O5 . . 70.59(19)
O4 Na1 O5 2_656 . 109.41(19)
O5 Na1 O5 2_656 . 180.0
O4 Na1 O1 . . 70.02(19)
O4 Na1 O1 2_656 . 109.98(19)
O5 Na1 O1 2_656 . 76.61(19)
O5 Na1 O1 . . 103.39(19)
O4 Na1 O1 . 2_656 109.98(19)
O4 Na1 O1 2_656 2_656 70.02(19)
O5 Na1 O1 2_656 2_656 103.39(19)
O5 Na1 O1 . 2_656 76.61(19)
O1 Na1 O1 . 2_656 180.0
O4 Na1 O7 . 2_656 74.64(18)
O4 Na1 O7 2_656 2_656 105.36(18)
O5 Na1 O7 2_656 2_656 66.19(19)
O5 Na1 O7 . 2_656 113.81(19)
O1 Na1 O7 . 2_656 114.88(18)
O1 Na1 O7 2_656 2_656 65.12(18)
O4 Na1 O7 . . 105.36(18)
O4 Na1 O7 2_656 . 74.64(18)
O5 Na1 O7 2_656 . 113.81(19)
O5 Na1 O7 . . 66.19(19)
O1 Na1 O7 . . 65.12(18)
O1 Na1 O7 2_656 . 114.88(18)
O7 Na1 O7 2_656 . 180.0(3)
O2 Mo1 O1 . . 106.5(3)
O2 Mo1 O10 . . 101.9(3)
O1 Mo1 O10 . . 100.6(3)
O2 Mo1 O9 . . 99.6(3)
O1 Mo1 O9 . . 97.8(3)
O10 Mo1 O9 . . 146.3(2)
O2 Mo1 O13 . . 162.0(3)
O1 Mo1 O13 . . 91.2(3)
O10 Mo1 O13 . . 77.4(2)
O9 Mo1 O13 . . 74.2(2)
O2 Mo1 O12 . 2_556 91.0(3)
O1 Mo1 O12 . 2_556 160.7(2)
O10 Mo1 O12 . 2_556 83.1(2)
O9 Mo1 O12 . 2_556 70.8(2)
O13 Mo1 O12 . 2_556 71.00(18)
O2 Mo1 Mo4 . . 134.9(2)
O1 Mo1 Mo4 . . 83.4(2)
O10 Mo1 Mo4 . . 119.73(17)
O9 Mo1 Mo4 . . 35.44(16)
O13 Mo1 Mo4 . . 42.32(13)
O12 Mo1 Mo4 2_556 . 78.45(12)
O3 Mo2 O4 . . 105.4(3)
O3 Mo2 O11 . . 102.7(3)
O4 Mo2 O11 . . 98.3(3)
O3 Mo2 O10 . . 102.2(3)
O4 Mo2 O10 . . 98.6(3)
O11 Mo2 O10 . . 144.8(3)
O3 Mo2 O8 . 2_556 92.8(3)
O4 Mo2 O8 . 2_556 161.8(2)
O11 Mo2 O8 . 2_556 76.9(2)
O10 Mo2 O8 . 2_556 77.4(2)
O3 Mo2 O13 . . 162.5(3)
O4 Mo2 O13 . . 92.1(2)
O11 Mo2 O13 . . 74.4(2)
O10 Mo2 O13 . . 74.4(2)
O8 Mo2 O13 2_556 . 69.67(18)
O6 Mo3 O5 . . 106.4(3)
O6 Mo3 O11 . . 102.2(3)
O5 Mo3 O11 . . 100.4(3)
O6 Mo3 O12 . . 100.5(3)
O5 Mo3 O12 . . 97.9(3)
O11 Mo3 O12 . . 145.3(2)
O6 Mo3 O13 . . 162.1(3)
O5 Mo3 O13 . . 91.3(3)
O11 Mo3 O13 . . 76.6(2)
O12 Mo3 O13 . . 73.9(2)
O6 Mo3 O9 . 2_556 90.9(3)
O5 Mo3 O9 . 2_556 161.1(3)
O11 Mo3 O9 . 2_556 82.8(2)
O12 Mo3 O9 . 2_556 71.0(2)
O13 Mo3 O9 . 2_556 71.24(19)
O6 Mo3 Mo4 . . 135.4(2)
O5 Mo3 Mo4 . . 83.8(2)
O11 Mo3 Mo4 . . 118.83(18)
O12 Mo3 Mo4 . . 35.06(15)
O13 Mo3 Mo4 . . 42.28(13)
O9 Mo3 Mo4 2_556 . 78.49(14)
O7 Mo4 O8 . . 105.6(3)
O7 Mo4 O12 . . 100.5(3)
O8 Mo4 O12 . . 97.0(2)
O7 Mo4 O9 . . 101.0(3)
O8 Mo4 O9 . . 96.9(3)
O12 Mo4 O9 . . 150.2(2)
O7 Mo4 O13 . . 97.3(3)
O8 Mo4 O13 . . 157.1(2)
O12 Mo4 O13 . . 78.7(2)
O9 Mo4 O13 . . 78.3(2)
O7 Mo4 O13 . 2_556 173.3(2)
O8 Mo4 O13 . 2_556 81.1(2)
O12 Mo4 O13 . 2_556 78.0(2)
O9 Mo4 O13 . 2_556 78.2(2)
O13 Mo4 O13 . 2_556 76.0(2)
O7 Mo4 Mo1 . . 88.6(2)
O8 Mo4 Mo1 . . 132.81(19)
O12 Mo4 Mo1 . . 124.92(15)
O9 Mo4 Mo1 . . 35.91(17)
O13 Mo4 Mo1 . . 46.22(14)
O13 Mo4 Mo1 2_556 . 86.96(13)
O7 Mo4 Mo3 . . 88.4(2)
O8 Mo4 Mo3 . . 132.84(19)
O12 Mo4 Mo3 . . 35.87(15)
O9 Mo4 Mo3 . . 124.88(16)
O13 Mo4 Mo3 . . 46.60(14)
O13 Mo4 Mo3 2_556 . 86.68(14)
Mo1 Mo4 Mo3 . . 91.33(3)
O1A Cu1 N4 . . 174.3(3)
O1A Cu1 N3 . . 100.5(3)
N4 Cu1 N3 . . 85.1(3)
O1A Cu1 Cu2 . . 91.5(2)
N4 Cu1 Cu2 . . 82.9(2)
N3 Cu1 Cu2 . . 168.0(2)
O2A Cu2 N2 . . 173.7(3)
O2A Cu2 N1 . . 101.6(3)
N2 Cu2 N1 . . 84.0(3)
O2A Cu2 Cu1 . . 91.6(2)
N2 Cu2 Cu1 . . 82.8(2)
N1 Cu2 Cu1 . . 166.8(2)
O3A Cu3 N6 2_645 . 174.3(3)
O3A Cu3 N5 2_645 . 100.5(3)
N6 Cu3 N5 . . 84.6(3)
O3A Cu3 Cu3 2_645 2_645 92.4(2)
N6 Cu3 Cu3 . 2_645 82.6(2)
N5 Cu3 Cu3 . 2_645 167.1(2)
Mo1 O1 Na1 . . 134.7(3)
Mo2 O4 Na1 . . 135.9(3)
Mo3 O5 Na1 . . 135.6(3)
Mo4 O7 Na1 . . 126.5(3)
Mo4 O8 Mo2 . 2_556 116.0(3)
Mo4 O9 Mo1 . . 108.6(3)
Mo4 O9 Mo3 . 2_556 109.6(2)
Mo1 O9 Mo3 . 2_556 105.2(2)
Mo1 O10 Mo2 . . 115.5(3)
Mo3 O11 Mo2 . . 116.3(3)
Mo4 O12 Mo3 . . 109.1(2)
Mo4 O12 Mo1 . 2_556 109.7(2)
Mo3 O12 Mo1 . 2_556 104.6(2)
Mo4 O13 Mo1 . . 91.5(2)
Mo4 O13 Mo3 . . 91.12(19)
Mo1 O13 Mo3 . . 161.7(3)
Mo4 O13 Mo4 . 2_556 104.0(2)
Mo1 O13 Mo4 . 2_556 98.7(2)
Mo3 O13 Mo4 . 2_556 98.26(19)
Mo4 O13 Mo2 . . 162.8(3)
Mo1 O13 Mo2 . . 86.28(18)
Mo3 O13 Mo2 . . 85.92(19)
Mo4 O13 Mo2 2_556 . 93.20(17)
C12 O1A Cu1 . . 120.0(6)
C24 O2A Cu2 . . 118.7(6)
C36 O3A Cu3 . 2_645 118.1(6)
C1 N1 C5 . . 117.0(9)
C1 N1 Cu2 . . 132.6(8)
C5 N1 Cu2 . . 110.3(6)
C12 N2 C9 . . 118.8(8)
C12 N2 Cu2 . . 127.3(6)
C9 N2 Cu2 . . 113.8(6)
C13 N3 C17 . . 120.4(8)
C13 N3 Cu1 . . 132.7(7)
C17 N3 Cu1 . . 106.8(6)
C24 N4 C21 . . 120.9(8)
C24 N4 Cu1 . . 127.1(6)
C21 N4 Cu1 . . 112.0(6)
C25 N5 C29 . . 118.6(8)
C25 N5 Cu3 . . 132.2(7)
C29 N5 Cu3 . . 109.1(6)
C36 N6 C33 . . 121.6(8)
C36 N6 Cu3 . . 126.0(6)
C33 N6 Cu3 . . 112.3(6)
N1 C1 C2 . . 123.4(13)
N1 C1 H1A . . 118.3
C2 C1 H1A . . 118.3
C3 C2 C1 . . 120.3(13)
C3 C2 H2A . . 119.9
C1 C2 H2A . . 119.9
C2 C3 C4 . . 119.0(12)
C2 C3 H3A . . 120.5
C4 C3 H3A . . 120.5
C5 C4 C3 . . 116.4(12)
C5 C4 C6 . . 117.7(10)
C3 C4 C6 . . 125.9(12)
N1 C5 C4 . . 123.9(10)
N1 C5 C9 . . 115.6(8)
C4 C5 C9 . . 120.5(10)
C7 C6 C4 . . 121.1(10)
C7 C6 H6A . . 119.4
C4 C6 H6A . . 119.4
C6 C7 C8 . . 121.5(10)
C6 C7 H7A . . 119.2
C8 C7 H7A . . 119.2
C9 C8 C10 . . 117.0(9)
C9 C8 C7 . . 118.9(10)
C10 C8 C7 . . 124.0(9)
N2 C9 C8 . . 123.6(9)
N2 C9 C5 . . 116.2(8)
C8 C9 C5 . . 120.2(9)
C11 C10 C8 . . 120.3(9)
C11 C10 H10A . . 119.8
C8 C10 H10A . . 119.8
C10 C11 C12 . . 119.3(10)
C10 C11 H11A . . 120.4
C12 C11 H11A . . 120.4
O1A C12 N2 . . 118.3(8)
O1A C12 C11 . . 120.8(9)
N2 C12 C11 . . 120.9(9)
N3 C13 C14 . . 121.8(10)
N3 C13 H13A . . 119.1
C14 C13 H13A . . 119.1
C15 C14 C13 . . 118.9(10)
C15 C14 H14A . . 120.5
C13 C14 H14A . . 120.5
C14 C15 C16 . . 122.1(10)
C14 C15 H15A . . 118.9
C16 C15 H15A . . 118.9
C15 C16 C18 . . 127.6(10)
C15 C16 C17 . . 115.3(10)
C18 C16 C17 . . 117.2(10)
N3 C17 C21 . . 119.1(8)
N3 C17 C16 . . 121.5(9)
C21 C17 C16 . . 119.4(9)
C19 C18 C16 . . 122.4(10)
C19 C18 H18A . . 118.8
C16 C18 H18A . . 118.8
C18 C19 C20 . . 120.8(9)
C18 C19 H19A . . 119.6
C20 C19 H19A . . 119.6
C21 C20 C22 . . 117.9(9)
C21 C20 C19 . . 117.9(9)
C22 C20 C19 . . 124.2(9)
C20 C21 C17 . . 122.3(9)
C20 C21 N4 . . 120.7(8)
C17 C21 N4 . . 116.9(8)
C23 C22 C20 . . 120.8(9)
C23 C22 H22A . . 119.6
C20 C22 H22A . . 119.6
C22 C23 C24 . . 118.7(9)
C22 C23 H23A . . 120.6
C24 C23 H23A . . 120.6
N4 C24 O2A . . 119.6(8)
N4 C24 C23 . . 120.9(9)
O2A C24 C23 . . 119.4(8)
N5 C25 C26 . . 121.9(10)
N5 C25 H25A . . 119.0
C26 C25 H25A . . 119.0
C27 C26 C25 . . 120.0(10)
C27 C26 H26A . . 120.0
C25 C26 H26A . . 120.0
C26 C27 C28 . . 118.1(9)
C26 C27 H27A . . 120.9
C28 C27 H27A . . 120.9
C29 C28 C27 . . 118.3(9)
C29 C28 C30 . . 118.1(9)
C27 C28 C30 . . 123.6(9)
N5 C29 C28 . . 122.8(8)
N5 C29 C33 . . 116.8(7)
C28 C29 C33 . . 120.4(8)
C31 C30 C28 . . 121.3(9)
C31 C30 H30A . . 119.3
C28 C30 H30A . . 119.3
C30 C31 C32 . . 122.4(9)
C30 C31 H31A . . 118.8
C32 C31 H31A . . 118.8
C34 C32 C33 . . 117.2(8)
C34 C32 C31 . . 126.6(9)
C33 C32 C31 . . 116.2(8)
N6 C33 C32 . . 121.2(8)
N6 C33 C29 . . 117.2(8)
C32 C33 C29 . . 121.6(8)
C32 C34 C35 . . 121.8(9)
C32 C34 H34A . . 119.1
C35 C34 H34A . . 119.1
C34 C35 C36 . . 119.2(9)
C34 C35 H35A . . 120.4
C36 C35 H35A . . 120.4
O3A C36 N6 . . 120.7(8)
O3A C36 C35 . . 120.6(8)
N6 C36 C35 . . 118.7(8)

loop_
_geom_bond_atom_site_label_1
_geom_bond_atom_site_label_2
_geom_bond_site_symmetry_2
_geom_bond_distance
Na1 O4 . 2.550(6)
Na1 O4 2_656 2.550(6)
Na1 O5 2_656 2.610(6)
Na1 O5 . 2.610(6)
Na1 O1 . 2.682(6)
Na1 O1 2_656 2.682(6)
Na1 O7 2_656 2.840(6)
Na1 O7 . 2.840(6)
Mo1 O2 . 1.690(7)
Mo1 O1 . 1.698(6)
Mo1 O10 . 1.891(6)
Mo1 O9 . 1.987(6)
Mo1 O13 . 2.319(5)
Mo1 O12 2_556 2.359(6)
Mo1 Mo4 . 3.2104(12)
Mo2 O3 . 1.698(6)
Mo2 O4 . 1.702(6)
Mo2 O11 . 1.912(6)
Mo2 O10 . 1.934(6)
Mo2 O8 2_556 2.304(6)
Mo2 O13 . 2.410(5)
Mo3 O6 . 1.691(7)
Mo3 O5 . 1.706(6)
Mo3 O11 . 1.895(6)
Mo3 O12 . 1.992(5)
Mo3 O13 . 2.335(6)
Mo3 O9 2_556 2.350(6)
Mo3 Mo4 . 3.2134(12)
Mo4 O7 . 1.712(6)
Mo4 O8 . 1.749(6)
Mo4 O12 . 1.953(5)
Mo4 O9 . 1.965(6)
Mo4 O13 . 2.162(5)
Mo4 O13 2_556 2.337(5)
Cu1 O1A . 1.860(7)
Cu1 N4 . 1.892(7)
Cu1 N3 . 2.058(8)
Cu1 Cu2 . 2.4374(17)
Cu2 O2A . 1.868(6)
Cu2 N2 . 1.890(7)
Cu2 N1 . 2.037(8)
Cu3 O3A 2_645 1.873(6)
Cu3 N6 . 1.916(7)
Cu3 N5 . 2.036(7)
Cu3 Cu3 2_645 2.417(2)
O8 Mo2 2_556 2.304(6)
O9 Mo3 2_556 2.350(6)
O12 Mo1 2_556 2.359(6)
O13 Mo4 2_556 2.337(5)
O1A C12 . 1.299(11)
O2A C24 . 1.307(11)
O3A C36 . 1.284(10)
O3A Cu3 2_645 1.873(6)
N1 C1 . 1.325(13)
N1 C5 . 1.351(12)
N2 C12 . 1.321(11)
N2 C9 . 1.375(12)
N3 C13 . 1.324(11)
N3 C17 . 1.359(12)
N4 C24 . 1.300(11)
N4 C21 . 1.391(11)
N5 C25 . 1.324(12)
N5 C29 . 1.372(11)
N6 C36 . 1.306(11)
N6 C33 . 1.384(11)
C1 C2 . 1.380(17)
C1 H1A . 0.930
C2 C3 . 1.346(19)
C2 H2A . 0.930
C3 C4 . 1.423(16)
C3 H3A . 0.930
C4 C5 . 1.398(14)
C4 C6 . 1.465(17)
C5 C9 . 1.439(13)
C6 C7 . 1.328(15)
C6 H6A . 0.930
C7 C8 . 1.447(14)
C7 H7A . 0.930
C8 C9 . 1.379(13)
C8 C10 . 1.406(14)
C10 C11 . 1.363(14)
C10 H10A . 0.930
C11 C12 . 1.433(13)
C11 H11A . 0.930
C13 C14 . 1.406(14)
C13 H13A . 0.930
C14 C15 . 1.382(16)
C14 H14A . 0.930
C15 C16 . 1.386(14)
C15 H15A . 0.930
C16 C18 . 1.399(14)
C16 C17 . 1.469(13)
C17 C21 . 1.384(12)
C18 C19 . 1.352(14)
C18 H18A . 0.930
C19 C20 . 1.450(14)
C19 H19A . 0.930
C20 C21 . 1.378(13)
C20 C22 . 1.425(14)
C22 C23 . 1.338(14)
C22 H22A . 0.930
C23 C24 . 1.446(14)
C23 H23A . 0.930
C25 C26 . 1.401(14)
C25 H25A . 0.930
C26 C27 . 1.396(15)
C26 H26A . 0.930
C27 C28 . 1.402(13)
C27 H27A . 0.930
C28 C29 . 1.391(12)
C28 C30 . 1.433(14)
C29 C33 . 1.410(12)
C30 C31 . 1.330(13)
C30 H30A . 0.930
C31 C32 . 1.443(13)
C31 H31A . 0.930
C32 C34 . 1.365(13)
C32 C33 . 1.403(12)
C34 C35 . 1.372(13)
C34 H34A . 0.930
C35 C36 . 1.446(12)
C35 H35A . 0.930
